data_7006507
loop_
_publ_author_name
'Deacon, Glen B.'
'Fallon, Gary D.'
'Forsyth, Craig M.'
'Harris, Stuart C.'
'Junk, Peter C.'
'Skelton, Brian W.'
'White, Allan H.'

_publ_section_title
;
 Manipulation of reaction pathways in redox transmetallation-ligand
 exchange syntheses of lanthanoid(II)/(III) aryloxide complexes.
;
_journal_issue 6
_journal_name_full 'Dalton transactions (Cambridge, England : 2003)'
_journal_page_first 802
_journal_page_last 812
_journal_paper_doi 10.1039/b511609k
_journal_year 2006
_chemical_formula_moiety 'C46 H78 O8 Sm1'
_chemical_formula_sum 'C46 H78 O8 Sm'
_chemical_formula_weight 909.48
_space_group_IT_number 14
_symmetry_cell_setting monoclinic
_symmetry_space_group_name_Hall '-P 2yn'
_symmetry_space_group_name_H-M 'P 1 21/n 1'
_audit_creation_date 05-09-27
_audit_creation_method Xtal3.6
_cell_angle_alpha 90.00000
_cell_angle_beta 94.10(3)
_cell_angle_gamma 90.00000
_cell_formula_units_Z 4
_cell_length_a 16.019(3)
_cell_length_b 15.340(3)
_cell_length_c 19.799(10)
_cell_measurement_reflns_used 12
_cell_measurement_temperature 300
_cell_measurement_theta_max 16.7
_cell_measurement_theta_min 12.5
_cell_volume 4853(3)
_computing_cell_refinement 'Enraf Nonius software'
_computing_data_collection 'Enraf Nonius software'
_computing_data_reduction 'xtal ADDREF SORTRF'
_computing_molecular_graphics xtal
_computing_publication_material 'xtal BONDLA CIFIO'
_computing_structure_refinement 'xtal CRYLSQ'
_computing_structure_solution xtal
_diffrn_ambient_temperature 300
_diffrn_measured_fraction_theta_full 1
_diffrn_measured_fraction_theta_max 1
_diffrn_measurement_device_type
;
CAD4 diffractometer
;
_diffrn_measurement_method '2\q-\w scans'
_diffrn_radiation_detector 'scintillation counter'
_diffrn_radiation_monochromator graphite
_diffrn_radiation_source 'sealed tube'
_diffrn_radiation_type 'Mo K\a'
_diffrn_radiation_wavelength .71073
_diffrn_reflns_av_R_equivalents .033
_diffrn_reflns_av_sigmaI/netI .156
_diffrn_reflns_limit_h_max 7
_diffrn_reflns_limit_h_min -19
_diffrn_reflns_limit_k_max 0
_diffrn_reflns_limit_k_min -18
_diffrn_reflns_limit_l_max 23
_diffrn_reflns_limit_l_min -23
_diffrn_reflns_number 11815
_diffrn_reflns_theta_full 25
_diffrn_reflns_theta_max 25.0
_diffrn_reflns_theta_min 1.58
_diffrn_standards_decay_% 0
_diffrn_standards_interval_time 60
_diffrn_standards_number 8
_exptl_absorpt_coefficient_mu 1.256
_exptl_absorpt_correction_T_max .85
_exptl_absorpt_correction_T_min .79
_exptl_absorpt_correction_type gaussian
_exptl_absorpt_process_details
;
xtal absorb
;
_exptl_crystal_colour colourless
_exptl_crystal_density_diffrn 1.245
_exptl_crystal_description block
_exptl_crystal_F_000 1920
_exptl_crystal_size_max .35
_exptl_crystal_size_mid .23
_exptl_crystal_size_min .13
_refine_diff_density_max 2.025
_refine_diff_density_min -1.691
_refine_ls_extinction_method none
_refine_ls_goodness_of_fit_all 1.225
_refine_ls_goodness_of_fit_ref 1.306
_refine_ls_hydrogen_treatment noref
_refine_ls_matrix_type atomblock
_refine_ls_number_constraints 0
_refine_ls_number_parameters 497
_refine_ls_number_reflns 4127
_refine_ls_number_restraints 0
_refine_ls_R_factor_all .135
_refine_ls_R_factor_gt .062
_refine_ls_shift/su_max .049
_refine_ls_shift/su_mean .003
_refine_ls_structure_factor_coef F
_refine_ls_weighting_scheme calc
_refine_ls_wR_factor_all .107
_refine_ls_wR_factor_ref .078
_reflns_d_resolution_high .84
_reflns_d_resolution_low 12.847
_reflns_Friedel_coverage 0
_reflns_limit_h_max 19
_reflns_limit_h_min 0
_reflns_limit_k_max 18
_reflns_limit_k_min 0
_reflns_limit_l_max 23
_reflns_limit_l_min -23
_reflns_number_gt 4127
_reflns_number_total 8407
_reflns_threshold_expression 'F > 4.00 sig(F )'
_cod_data_source_file b511609k.txt
_cod_data_source_block 342sch
_cod_original_sg_symbol_Hall -p_2yn
_cod_original_sg_symbol_H-M P_1_21/n_1
_cod_original_formula_sum 'C46 H78 O8 Sm1'
_cod_database_code 7006507

loop_
_symmetry_equiv_pos_as_xyz
+x,+y,+z
1/2-x,1/2+y,1/2-z
-x,-y,-z
1/2+x,1/2-y,1/2+z

loop_
_atom_site_label
_atom_site_fract_x
_atom_site_fract_y
_atom_site_fract_z
_atom_site_U_iso_or_equiv
_atom_site_adp_type
_atom_site_calc_flag
_atom_site_calc_attached_atom
_atom_site_occupancy
_atom_site_disorder_assembly
_atom_site_disorder_group
Sm -.02319(4) .44504(4) .74493(3) .0522(3) Uani ? ? 1.00000 ? ?
O11 .0939(4) .4574(4) .8190(3) .056(4) Uani ? ? 1.00000 ? ?
C11 .1654(6) .4592(6) .8576(5) .052(6) Uani ? ? 1.00000 ? ?
C12 .2075(7) .3829(7) .8814(5) .061(7) Uani ? ? 1.00000 ? ?
C121 .1738(7) .2932(8) .8628(6) .070(8) Uani ? ? 1.00000 ? ?
C122 .0890(9) .2803(9) .8919(7) .096(10) Uani ? ? 1.00000 ? ?
C123 .1647(8) .2806(8) .7864(7) .085(9) Uani ? ? 1.00000 ? ?
C124 .2333(10) .2200(9) .8919(8) .110(12) Uani ? ? 1.00000 ? ?
C13 .2814(7) .3894(9) .9241(6) .077(8) Uani ? ? 1.00000 ? ?
C14 .3145(8) .4689(9) .9403(7) .087(9) Uani ? ? 1.00000 ? ?
O14 .3866(6) .4804(8) .9831(6) .142(9) Uani ? ? 1.00000 ? ?
C141 .4295(12) .4065(18) 1.0057(13) .20(2) Uani ? ? 1.00000 ? ?
C15 .2754(8) .5430(8) .9201(7) .085(9) Uani ? ? 1.00000 ? ?
C16 .1992(7) .5417(7) .8772(6) .066(7) Uani ? ? 1.00000 ? ?
C161 .1583(8) .6271(7) .8536(6) .073(8) Uani ? ? 1.00000 ? ?
C162 .1520(9) .6343(8) .7773(7) .090(10) Uani ? ? 1.00000 ? ?
C163 .0727(8) .6347(7) .8816(6) .082(9) Uani ? ? 1.00000 ? ?
C164 .2095(10) .7068(9) .8788(8) .111(12) Uani ? ? 1.00000 ? ?
O21 -.1198(4) .5167(5) .6736(3) .063(5) Uani ? ? 1.00000 ? ?
C21 -.1808(7) .5587(7) .6371(5) .060(6) Uani ? ? 1.00000 ? ?
C22 -.2524(7) .5149(7) .6075(5) .057(6) Uani ? ? 1.00000 ? ?
C221 -.2638(7) .4153(7) .6141(6) .066(7) Uani ? ? 1.00000 ? ?
C222 -.2678(8) .3929(9) .6889(7) .089(10) Uani ? ? 1.00000 ? ?
C223 -.1892(8) .3679(8) .5852(7) .084(9) Uani ? ? 1.00000 ? ?
C224 -.3438(8) .3811(9) .5769(7) .095(10) Uani ? ? 1.00000 ? ?
C23 -.3163(7) .5634(8) .5714(6) .071(7) Uani ? ? 1.00000 ? ?
C24 -.3099(7) .6512(8) .5638(5) .069(7) Uani ? ? 1.00000 ? ?
O24 -.3715(6) .7029(6) .5307(5) .105(7) Uani ? ? 1.00000 ? ?
C241 -.4419(8) .6608(10) .5008(7) .103(11) Uani ? ? 1.00000 ? ?
C25 -.2404(7) .6932(8) .5895(6) .074(8) Uani ? ? 1.00000 ? ?
C26 -.1756(7) .6518(7) .6253(5) .064(7) Uani ? ? 1.00000 ? ?
C261 -.0996(8) .7030(8) .6549(6) .083(9) Uani ? ? 1.00000 ? ?
C262 -.0192(8) .6689(10) .6231(7) .097(10) Uani ? ? 1.00000 ? ?
C263 -.0907(8) .6978(8) .7313(7) .093(10) Uani ? ? 1.00000 ? ?
C264 -.1062(11) .8014(10) .6349(9) .135(14) Uani ? ? 1.00000 ? ?
O101 .0709(5) .4260(6) .6455(4) .086(6) Uani ? ? 1.00000 ? ?
C102 .0481(11) .4158(16) .5767(7) .170(17) Uani ? ? 1.00000 ? ?
C103 .1170(14) .446(2) .5430(9) .27(3) Uani ? ? 1.00000 ? ?
C104 .1867(12) .4569(15) .5871(9) .173(18) Uani ? ? 1.00000 ? ?
C105 .1581(11) .4447(15) .6503(9) .164(18) Uani ? ? 1.00000 ? ?
O201 -.1150(5) .4695(5) .8454(4) .074(5) Uani ? ? 1.00000 ? ?
C202 -.0892(10) .4544(9) .9144(6) .097(10) Uani ? ? 1.00000 ? ?
C203 -.1203(10) .5284(11) .9528(7) .115(12) Uani ? ? 1.00000 ? ?
C204 -.1846(14) .5697(14) .9063(9) .18(2) Uani ? ? 1.00000 ? ?
C205 -.1892(9) .5158(10) .8442(7) .098(10) Uani ? ? 1.00000 ? ?
O301 -.0664(6) .2852(5) .7397(4) .092(6) Uani ? ? 1.00000 ? ?
C302 -.1182(9) .2444(9) .7901(7) .097(10) Uani ? ? 1.00000 ? ?
C303 -.1421(12) .1581(11) .7607(9) .147(15) Uani ? ? 1.00000 ? ?
C304 -.1068(12) .1460(10) .6973(9) .133(14) Uani ? ? 1.00000 ? ?
C305 -.0443(8) .2213(9) .6940(7) .096(10) Uani ? ? 1.00000 ? ?
O401 .4080(19) .5479(11) .7117(10) .32(3) Uani ? ? 1.00000 ? ?
C402 .4410(17) .4840(18) .6711(10) .21(2) Uani ? ? 1.00000 ? ?
C403 .460(2) .4183(16) .7089(18) .29(3) Uani ? ? 1.00000 ? ?
C404 .4033(16) .4167(15) .7585(16) .24(3) Uani ? ? 1.00000 ? ?
C405 .3809(19) .498(2) .7656(13) .27(3) Uani ? ? 1.00000 ? ?
H122a .06067 .22600 .87616 .13900 Uiso ? ? 1.00000 ? ?
H122b .09036 .28069 .93928 .13900 Uiso ? ? 1.00000 ? ?
H122c .04921 .32630 .87610 .13900 Uiso ? ? 1.00000 ? ?
H123a .21225 .30635 .76641 .12600 Uiso ? ? 1.00000 ? ?
H123b .16308 .22029 .77446 .12600 Uiso ? ? 1.00000 ? ?
H123c .11529 .30907 .76632 .12600 Uiso ? ? 1.00000 ? ?
H124a .23896 .22393 .94089 .15600 Uiso ? ? 1.00000 ? ?
H124b .28899 .22861 .87673 .15600 Uiso ? ? 1.00000 ? ?
H124c .21501 .16375 .87957 .15600 Uiso ? ? 1.00000 ? ?
H13 .31016 .33458 .94212 .09200 Uiso ? ? 1.00000 ? ?
H141a .43416 .36922 .96972 .26500 Uiso ? ? 1.00000 ? ?
H141b .40030 .38300 1.04074 .26500 Uiso ? ? 1.00000 ? ?
H141c .48358 .42646 1.02346 .26500 Uiso ? ? 1.00000 ? ?
H15 .29652 .60220 .93402 .11300 Uiso ? ? 1.00000 ? ?
H162a .12340 .68518 .75962 .13500 Uiso ? ? 1.00000 ? ?
H162b .20429 .62998 .75728 .13500 Uiso ? ? 1.00000 ? ?
H162c .11969 .58442 .75768 .13500 Uiso ? ? 1.00000 ? ?
H163a .07744 .63330 .92953 .11900 Uiso ? ? 1.00000 ? ?
H163b .04588 .68812 .86698 .11900 Uiso ? ? 1.00000 ? ?
H163c .03731 .58729 .86470 .11900 Uiso ? ? 1.00000 ? ?
H164a .26871 .69617 .88212 .14600 Uiso ? ? 1.00000 ? ?
H164b .19655 .72202 .92640 .14600 Uiso ? ? 1.00000 ? ?
H164c .19846 .75830 .85340 .14600 Uiso ? ? 1.00000 ? ?
H222a -.32080 .41101 .70642 .12600 Uiso ? ? 1.00000 ? ?
H222b -.26250 .33146 .69851 .12600 Uiso ? ? 1.00000 ? ?
H222c -.22574 .42251 .71668 .12600 Uiso ? ? 1.00000 ? ?
H223a -.19624 .30584 .58673 .12000 Uiso ? ? 1.00000 ? ?
H223b -.13805 .38246 .61034 .12000 Uiso ? ? 1.00000 ? ?
H223c -.18378 .38382 .53858 .12000 Uiso ? ? 1.00000 ? ?
H224a -.34081 .38927 .52759 .15000 Uiso ? ? 1.00000 ? ?
H224b -.39112 .41369 .58897 .15000 Uiso ? ? 1.00000 ? ?
H224c -.35195 .32157 .58445 .15000 Uiso ? ? 1.00000 ? ?
H23 -.36510 .53044 .55176 .09400 Uiso ? ? 1.00000 ? ?
H241a -.42554 .60865 .47962 .15000 Uiso ? ? 1.00000 ? ?
H241b -.47870 .64781 .53465 .15000 Uiso ? ? 1.00000 ? ?
H241c -.46916 .69820 .46780 .15000 Uiso ? ? 1.00000 ? ?
H25 -.23540 .75597 .58245 .09300 Uiso ? ? 1.00000 ? ?
H262a .02988 .70070 .64229 .14500 Uiso ? ? 1.00000 ? ?
H262b -.02277 .67513 .57646 .14500 Uiso ? ? 1.00000 ? ?
H262c -.00926 .60838 .63509 .14500 Uiso ? ? 1.00000 ? ?
H263a -.08499 .63896 .74634 .13000 Uiso ? ? 1.00000 ? ?
H263b -.13953 .72213 .75016 .13000 Uiso ? ? 1.00000 ? ?
H263c -.04309 .73018 .74920 .13000 Uiso ? ? 1.00000 ? ?
H264a -.05861 .83264 .65262 .18600 Uiso ? ? 1.00000 ? ?
H264b -.15546 .82641 .65000 .18600 Uiso ? ? 1.00000 ? ?
H264c -.10873 .80570 .58592 .18600 Uiso ? ? 1.00000 ? ?
H102a .00035 .45071 .56396 .21000 Uiso ? ? 1.00000 ? ?
H102b .03602 .35665 .56657 .21000 Uiso ? ? 1.00000 ? ?
H103a .10384 .49750 .52036 .26000 Uiso ? ? 1.00000 ? ?
H103b .13072 .40136 .51095 .26000 Uiso ? ? 1.00000 ? ?
H104a .20671 .51526 .58332 .20500 Uiso ? ? 1.00000 ? ?
H104b .22928 .41719 .57884 .20500 Uiso ? ? 1.00000 ? ?
H105a .16842 .49495 .67680 .12400 Uiso ? ? 1.00000 ? ?
H105b .18720 .39614 .67092 .12400 Uiso ? ? 1.00000 ? ?
H202a -.02854 .44815 .92067 .12400 Uiso ? ? 1.00000 ? ?
H202b -.11181 .39931 .92971 .12400 Uiso ? ? 1.00000 ? ?
H203a -.07437 .56778 .96630 .13700 Uiso ? ? 1.00000 ? ?
H203b -.14374 .50965 .99354 .13700 Uiso ? ? 1.00000 ? ?
H204a -.16323 .62723 .89517 .22000 Uiso ? ? 1.00000 ? ?
H204b -.23361 .57445 .92632 .22000 Uiso ? ? 1.00000 ? ?
H205a -.19954 .55168 .80291 .12400 Uiso ? ? 1.00000 ? ?
H205b -.23900 .47753 .84334 .12400 Uiso ? ? 1.00000 ? ?
H302a -.16416 .28131 .79872 .13000 Uiso ? ? 1.00000 ? ?
H302b -.08436 .23900 .83362 .13000 Uiso ? ? 1.00000 ? ?
H303a -.20363 .15307 .75423 .17000 Uiso ? ? 1.00000 ? ?
H303b -.12595 .10997 .79180 .17000 Uiso ? ? 1.00000 ? ?
H304a -.14821 .14546 .65992 .17500 Uiso ? ? 1.00000 ? ?
H304b -.07782 .08917 .69578 .17500 Uiso ? ? 1.00000 ? ?
H305a -.04698 .24621 .64780 .11500 Uiso ? ? 1.00000 ? ?
H305b .01276 .20269 .70301 .11500 Uiso ? ? 1.00000 ? ?
H402a .48598 .50419 .64850 .27000 Uiso ? ? 1.00000 ? ?
H402b .39794 .46186 .63949 .27000 Uiso ? ? 1.00000 ? ?
H403a .51644 .43612 .73660 .28000 Uiso ? ? 1.00000 ? ?
H403b .47032 .36790 .68965 .28000 Uiso ? ? 1.00000 ? ?
H404a .42225 .38773 .79704 .31000 Uiso ? ? 1.00000 ? ?
H404b .35590 .38553 .73603 .31000 Uiso ? ? 1.00000 ? ?
H405a .41249 .51487 .80870 .33500 Uiso ? ? 1.00000 ? ?
H405b .32514 .50072 .77125 .33500 Uiso ? ? 1.00000 ? ?

loop_
_atom_site_aniso_label
_atom_site_aniso_U_11
_atom_site_aniso_U_22
_atom_site_aniso_U_33
_atom_site_aniso_U_12
_atom_site_aniso_U_13
_atom_site_aniso_U_23
Sm .0474(3) .0621(4) .0483(3) -.0002(4) .0120(2) -.0036(3)
O11 .055(4) .054(4) .061(4) -.000(4) .012(3) -.005(4)
C11 .054(6) .054(7) .051(6) -.007(5) .019(5) -.004(5)
C12 .056(7) .068(8) .062(7) .001(6) .012(6) -.012(6)
C121 .062(8) .077(8) .069(8) .011(6) -.001(6) -.003(6)
C122 .088(11) .083(10) .120(12) -.019(8) .035(9) .005(9)
C123 .091(10) .061(8) .105(10) .012(7) .012(8) -.015(7)
C124 .137(14) .073(10) .117(12) .032(9) -.005(10) .012(9)
C13 .045(7) .101(10) .084(9) -.003(7) .008(6) -.000(8)
C14 .052(7) .121(12) .087(9) .002(7) -.007(7) -.001(8)
O14 .072(7) .156(10) .190(11) .009(7) -.058(7) -.020(9)
C141 .095(14) .27(3) .24(2) -.019(17) -.075(16) .05(2)
C15 .080(9) .088(10) .087(9) -.004(8) .000(7) -.019(8)
C16 .052(7) .081(9) .067(7) -.001(6) .012(5) .007(6)
C161 .072(9) .059(8) .088(9) -.008(6) .013(7) -.002(6)
C162 .098(11) .084(10) .089(9) -.003(8) .013(8) .027(8)
C163 .099(11) .059(8) .092(9) .005(7) .027(8) -.016(7)
C164 .120(13) .073(9) .141(14) -.025(9) .007(11) -.007(9)
O21 .063(5) .069(5) .056(4) .004(4) .004(4) .003(4)
C21 .057(7) .077(8) .048(6) .006(6) .016(5) -.006(6)
C22 .055(7) .067(7) .048(6) .000(6) .008(5) .004(5)
C221 .044(6) .073(8) .080(8) -.004(6) .007(6) -.003(6)
C222 .087(10) .087(10) .096(10) -.024(8) .027(8) .008(8)
C223 .077(9) .085(10) .089(9) .010(7) .009(7) -.019(7)
C224 .069(9) .099(11) .115(11) -.023(8) -.010(8) -.015(9)
C23 .052(7) .094(9) .067(7) -.007(7) .008(6) .004(7)
C24 .050(7) .089(9) .067(7) .007(6) .004(6) .015(7)
O24 .095(7) .109(7) .108(7) .015(6) -.015(6) .024(6)
C241 .073(10) .133(13) .101(10) .020(9) -.018(8) .019(10)
C25 .073(9) .070(8) .081(8) .007(7) .023(7) .012(7)
C26 .055(7) .068(8) .071(7) -.013(6) .023(6) -.002(6)
C261 .084(10) .080(9) .085(9) -.009(7) -.003(7) .007(7)
C262 .071(9) .116(11) .107(11) -.008(9) .029(8) .011(9)
C263 .075(10) .079(9) .124(11) -.008(7) -.001(8) -.034(8)
C264 .128(15) .089(11) .181(17) -.036(10) -.036(13) .016(11)
O101 .073(6) .127(8) .062(5) .011(5) .031(4) .001(5)
C102 .125(15) .33(3) .058(9) -.079(17) .031(9) -.015(13)
C103 .136(18) .60(6) .076(11) -.18(3) .028(11) -.05(2)
C104 .124(15) .29(3) .110(13) -.091(16) .055(11) .022(15)
C105 .102(14) .29(3) .107(13) .022(15) .041(11) .014(16)
O201 .069(5) .093(6) .061(5) .020(4) .020(4) -.009(4)
C202 .114(12) .115(12) .062(8) .042(9) .017(7) .007(8)
C203 .112(13) .174(16) .061(8) .032(11) .025(8) -.021(9)
C204 .22(2) .23(2) .101(13) .125(19) .021(14) -.053(14)
C205 .092(11) .131(12) .075(9) .025(9) .032(8) .004(9)
O301 .096(7) .069(6) .113(7) -.019(5) .028(5) -.006(5)
C302 .106(12) .099(11) .089(10) -.027(9) .022(8) .017(8)
C303 .179(19) .099(12) .173(17) -.067(12) .074(14) -.035(12)
C304 .171(18) .098(12) .134(14) -.042(11) .028(12) -.037(11)
C305 .079(10) .094(10) .117(12) -.013(8) .029(8) -.002(9)
O401 .53(4) .193(18) .25(2) .07(2) .18(3) .065(16)
C402 .27(3) .24(3) .131(17) -.00(2) .080(19) -.044(18)
C403 .31(4) .16(2) .42(4) .13(2) .21(3) .16(3)
C404 .20(3) .15(2) .39(4) .027(18) .16(3) .04(2)
C405 .32(4) .29(3) .21(2) .08(3) .20(3) .04(3)

loop_
_atom_type_symbol
_atom_type_description
_atom_type_oxidation_number
_atom_type_number_in_cell
_atom_type_scat_dispersion_real
_atom_type_scat_dispersion_imag
_atom_type_scat_source
C ? 0 184 .002014 .002014 'Int Tables Vol IV Tables 2.2B and 2.3.1'
O ? 0 32 .007996 .005981 'Int Tables Vol IV Tables 2.2B and 2.3.1'
H ? 0 312 0 0 'Int Tables Vol IV Tables 2.2B and 2.3.1'
Sm ? 0 4 -.53302 3.442 'Int Tables Vol IV Tables 2.2B and 2.3.1'

loop_
_geom_angle_atom_site_label_1
_geom_angle_atom_site_label_2
_geom_angle_atom_site_label_3
_geom_angle_site_symmetry_1
_geom_angle_site_symmetry_2
_geom_angle_site_symmetry_3
_geom_angle
_geom_angle_publ_flag
O11 Sm O21 . . . 146.4(2) ?
O11 Sm O101 . . . 90.1(2) ?
O11 Sm O201 . . . 88.9(2) ?
O11 Sm O301 . . . 108.1(2) ?
O21 Sm O101 . . . 89.4(3) ?
O21 Sm O201 . . . 90.5(2) ?
O21 Sm O301 . . . 105.5(3) ?
O101 Sm O201 . . . 178.0(3) ?
O101 Sm O301 . . . 91.8(3) ?
O201 Sm O301 . . . 90.2(3) ?
Sm O11 C11 . . . 174.2(6) ?
O11 C11 C12 . . . 122.9(9) ?
O11 C11 C16 . . . 118.2(9) ?
C12 C11 C16 . . . 118.9(9) ?
C11 C12 C121 . . . 121.2(9) ?
C11 C12 C13 . . . 120.1(10) ?
C121 C12 C13 . . . 118.8(10) ?
C12 C121 C122 . . . 109.7(10) ?
C12 C121 C123 . . . 111.4(10) ?
C12 C121 C124 . . . 111.5(10) ?
C122 C121 C123 . . . 109.5(10) ?
C122 C121 C124 . . . 107.8(11) ?
C123 C121 C124 . . . 106.9(10) ?
C121 C122 H122a . . . 113.0 ?
C121 C122 H122b . . . 114.8 ?
C121 C122 H122c . . . 111.1 ?
H122a C122 H122b . . . 107.3 ?
H122a C122 H122c . . . 103.4 ?
H122b C122 H122c . . . 106.3 ?
C121 C123 H123a . . . 109.3 ?
C121 C123 H123b . . . 111.6 ?
C121 C123 H123c . . . 111.7 ?
H123a C123 H123b . . . 107.6 ?
H123a C123 H123c . . . 107.1 ?
H123b C123 H123c . . . 109.3 ?
C121 C124 H124a . . . 109.7 ?
C121 C124 H124b . . . 109.9 ?
C121 C124 H124c . . . 113.3 ?
H124a C124 H124b . . . 106.2 ?
H124a C124 H124c . . . 108.8 ?
H124b C124 H124c . . . 108.8 ?
C12 C13 C14 . . . 120.2(12) ?
C12 C13 H13 . . . 119.6 ?
C14 C13 H13 . . . 120.2 ?
C13 C14 O14 . . . 123.3(12) ?
C13 C14 C15 . . . 121.5(12) ?
O14 C14 C15 . . . 114.9(12) ?
C14 O14 C141 . . . 117.6(14) ?
O14 C141 H141a . . . 109 ?
O14 C141 H141b . . . 106.9 ?
O14 C141 H141c . . . 106 ?
H141a C141 H141b . . . 114 ?
H141a C141 H141c . . . 111 ?
H141b C141 H141c . . . 110 ?
C14 C15 C16 . . . 121.5(12) ?
C14 C15 H15 . . . 123.0 ?
C16 C15 H15 . . . 115.5 ?
C11 C16 C15 . . . 117.7(10) ?
C11 C16 C161 . . . 122.4(9) ?
C15 C16 C161 . . . 120.0(10) ?
C16 C161 C162 . . . 111.5(10) ?
C16 C161 C163 . . . 109.5(9) ?
C16 C161 C164 . . . 112.2(10) ?
C162 C161 C163 . . . 111.2(10) ?
C162 C161 C164 . . . 105.2(11) ?
C163 C161 C164 . . . 107.1(10) ?
C161 C162 H162a . . . 114.8 ?
C161 C162 H162b . . . 114.3 ?
C161 C162 H162c . . . 109.4 ?
H162a C162 H162b . . . 108.4 ?
H162a C162 H162c . . . 105.3 ?
H162b C162 H162c . . . 103.6 ?
C161 C163 H163a . . . 110.8 ?
C161 C163 H163b . . . 110.6 ?
C161 C163 H163c . . . 109.7 ?
H163a C163 H163b . . . 108.9 ?
H163a C163 H163c . . . 109.4 ?
H163b C163 H163c . . . 107.3 ?
C161 C164 H164a . . . 112.8 ?
C161 C164 H164b . . . 110.3 ?
C161 C164 H164c . . . 114.6 ?
H164a C164 H164b . . . 104.2 ?
H164a C164 H164c . . . 108.9 ?
H164b C164 H164c . . . 105.2 ?
Sm O21 C21 . . . 174.4(7) ?
O21 C21 C22 . . . 122.1(10) ?
O21 C21 C26 . . . 120.8(9) ?
C22 C21 C26 . . . 117.0(9) ?
C21 C22 C221 . . . 122.1(9) ?
C21 C22 C23 . . . 119.5(10) ?
C221 C22 C23 . . . 118.5(9) ?
C22 C221 C222 . . . 108.5(9) ?
C22 C221 C223 . . . 109.6(9) ?
C22 C221 C224 . . . 113.6(9) ?
C222 C221 C223 . . . 109.9(10) ?
C222 C221 C224 . . . 107.4(10) ?
C223 C221 C224 . . . 107.8(10) ?
C221 C222 H222a . . . 112.2 ?
C221 C222 H222b . . . 113.7 ?
C221 C222 H222c . . . 112.1 ?
H222a C222 H222b . . . 105.8 ?
H222a C222 H222c . . . 104.8 ?
H222b C222 H222c . . . 107.7 ?
C221 C223 H223a . . . 111.1 ?
C221 C223 H223b . . . 110.9 ?
C221 C223 H223c . . . 111.1 ?
H223a C223 H223b . . . 108.3 ?
H223a C223 H223c . . . 107.4 ?
H223b C223 H223c . . . 107.9 ?
C221 C224 H224a . . . 109.5 ?
C221 C224 H224b . . . 110.8 ?
C221 C224 H224c . . . 112.3 ?
H224a C224 H224b . . . 106.1 ?
H224a C224 H224c . . . 107.4 ?
H224b C224 H224c . . . 110.5 ?
C22 C23 C24 . . . 121.3(10) ?
C22 C23 H23 . . . 116.9 ?
C24 C23 H23 . . . 121.8 ?
C23 C24 O24 . . . 124.0(10) ?
C23 C24 C25 . . . 119.7(10) ?
O24 C24 C25 . . . 116.2(11) ?
C24 O24 C241 . . . 117.4(10) ?
O24 C241 H241a . . . 109.8 ?
O24 C241 H241b . . . 108.8 ?
O24 C241 H241c . . . 109.3 ?
H241a C241 H241b . . . 110.0 ?
H241a C241 H241c . . . 109.5 ?
H241b C241 H241c . . . 109.5 ?
C24 C25 C26 . . . 123.1(11) ?
C24 C25 H25 . . . 119.3 ?
C26 C25 H25 . . . 117.6 ?
C21 C26 C25 . . . 119.3(10) ?
C21 C26 C261 . . . 119.8(9) ?
C25 C26 C261 . . . 120.9(10) ?
C26 C261 C262 . . . 109.3(10) ?
C26 C261 C263 . . . 111.8(10) ?
C26 C261 C264 . . . 111.2(11) ?
C262 C261 C263 . . . 111.3(10) ?
C262 C261 C264 . . . 105.4(12) ?
C263 C261 C264 . . . 107.7(11) ?
C261 C262 H262a . . . 109.8 ?
C261 C262 H262b . . . 111.9 ?
C261 C262 H262c . . . 110.4 ?
H262a C262 H262b . . . 109.0 ?
H262a C262 H262c . . . 105.6 ?
H262b C262 H262c . . . 109.9 ?
C261 C263 H263a . . . 111.3 ?
C261 C263 H263b . . . 110.2 ?
C261 C263 H263c . . . 111.1 ?
H263a C263 H263b . . . 107.8 ?
H263a C263 H263c . . . 108.7 ?
H263b C263 H263c . . . 107.6 ?
C261 C264 H264a . . . 110.9 ?
C261 C264 H264b . . . 110.9 ?
C261 C264 H264c . . . 108.4 ?
H264a C264 H264b . . . 110.3 ?
H264a C264 H264c . . . 108.1 ?
H264b C264 H264c . . . 108.2 ?
Sm O101 C102 . . . 129.2(9) ?
Sm O101 C105 . . . 123.4(8) ?
C102 O101 C105 . . . 106.0(12) ?
O101 C102 C103 . . . 105.4(15) ?
O101 C102 H102a . . . 110.2 ?
O101 C102 H102b . . . 110.5 ?
C103 C102 H102a . . . 109 ?
C103 C102 H102b . . . 112 ?
H102a C102 H102b . . . 109.6 ?
C102 C103 C104 . . . 111.5(16) ?
C102 C103 H103a . . . 111 ?
C102 C103 H103b . . . 107 ?
C104 C103 H103a . . . 111 ?
C104 C103 H103b . . . 107 ?
H103a C103 H103b . . . 109.9 ?
C103 C104 C105 . . . 104.7(17) ?
C103 C104 H104a . . . 109 ?
C103 C104 H104b . . . 112 ?
C105 C104 H104a . . . 110 ?
C105 C104 H104b . . . 111 ?
H104a C104 H104b . . . 110 ?
O101 C105 C104 . . . 110.9(14) ?
O101 C105 H105a . . . 109.5 ?
O101 C105 H105b . . . 108.5 ?
C104 C105 H105a . . . 110 ?
C104 C105 H105b . . . 108.1 ?
H105a C105 H105b . . . 109.9 ?
Sm O201 C202 . . . 125.2(8) ?
Sm O201 C205 . . . 126.6(7) ?
C202 O201 C205 . . . 106.9(9) ?
O201 C202 C203 . . . 106.6(11) ?
O201 C202 H202a . . . 110.9 ?
O201 C202 H202b . . . 110.5 ?
C203 C202 H202a . . . 112.4 ?
C203 C202 H202b . . . 111.2 ?
H202a C202 H202b . . . 105.3 ?
C202 C203 C204 . . . 104.9(12) ?
C202 C203 H203a . . . 110.0 ?
C202 C203 H203b . . . 111.8 ?
C204 C203 H203a . . . 112.6 ?
C204 C203 H203b . . . 110.9 ?
H203a C203 H203b . . . 106.7 ?
C203 C204 C205 . . . 105.6(16) ?
C203 C204 H204a . . . 106.9 ?
C203 C204 H204b . . . 110.5 ?
C205 C204 H204a . . . 108.3 ?
C205 C204 H204b . . . 114 ?
H204a C204 H204b . . . 111 ?
O201 C205 C204 . . . 106.3(12) ?
O201 C205 H205a . . . 113.1 ?
O201 C205 H205b . . . 112.7 ?
C204 C205 H205a . . . 111.8 ?
C204 C205 H205b . . . 109.8 ?
H205a C205 H205b . . . 103.3 ?
Sm O301 C302 . . . 122.9(7) ?
Sm O301 C305 . . . 128.4(8) ?
C302 O301 C305 . . . 108.7(10) ?
O301 C302 C303 . . . 104.7(12) ?
O301 C302 H302a . . . 110.3 ?
O301 C302 H302b . . . 108.8 ?
C303 C302 H302a . . . 114.8 ?
C303 C302 H302b . . . 112.2 ?
H302a C302 H302b . . . 106.0 ?
C302 C303 C304 . . . 110.7(15) ?
C302 C303 H303a . . . 110.3 ?
C302 C303 H303b . . . 112.0 ?
C304 C303 H303a . . . 109.3 ?
C304 C303 H303b . . . 110.5 ?
H303a C303 H303b . . . 103.8 ?
C303 C304 C305 . . . 103.9(13) ?
C303 C304 H304a . . . 112.7 ?
C303 C304 H304b . . . 111.0 ?
C305 C304 H304a . . . 113.0 ?
C305 C304 H304b . . . 110.6 ?
H304a C304 H304b . . . 105.6 ?
O301 C305 C304 . . . 107.7(12) ?
O301 C305 H305a . . . 109.4 ?
O301 C305 H305b . . . 111.8 ?
C304 C305 H305a . . . 110.1 ?
C304 C305 H305b . . . 112.5 ?
H305a C305 H305b . . . 105.3 ?
C402 O401 C405 . . . 102(2) ?
O401 C402 C403 . . . 108(2) ?
O401 C402 H402a . . . 113 ?
O401 C402 H402b . . . 110 ?
C403 C402 H402a . . . 112 ?
C403 C402 H402b . . . 104 ?
H402a C402 H402b . . . 110 ?
C402 C403 C404 . . . 106(3) ?
C402 C403 H403a . . . 105 ?
C402 C403 H403b . . . 119 ?
C404 C403 H403a . . . 103 ?
C404 C403 H403b . . . 116 ?
H403a C403 H403b . . . 106 ?
C403 C404 C405 . . . 105(2) ?
C403 C404 H404a . . . 114 ?
C403 C404 H404b . . . 103 ?
C405 C404 H404a . . . 117 ?
C405 C404 H404b . . . 108 ?
H404a C404 H404b . . . 110 ?
O401 C405 C404 . . . 110(3) ?
O401 C405 H405a . . . 110 ?
O401 C405 H405b . . . 115 ?
C404 C405 H405a . . . 102 ?
C404 C405 H405b . . . 110 ?
H405a C405 H405b . . . 109 ?

loop_
_geom_bond_atom_site_label_1
_geom_bond_atom_site_label_2
_geom_bond_site_symmetry_1
_geom_bond_site_symmetry_2
_geom_bond_distance
_geom_bond_publ_flag
Sm O11 . . 2.305(7) ?
Sm O21 . . 2.299(7) ?
Sm O101 . . 2.580(8) ?
Sm O201 . . 2.584(8) ?
Sm O301 . . 2.548(8) ?
O11 C11 . . 1.331(12) ?
C11 C12 . . 1.416(15) ?
C11 C16 . . 1.420(15) ?
C12 C121 . . 1.515(16) ?
C12 C13 . . 1.407(15) ?
C121 C122 . . 1.527(18) ?
C121 C123 . . 1.521(17) ?
C121 C124 . . 1.556(19) ?
C122 H122a . . .989 ?
C122 H122b . . .937 ?
C122 H122c . . .986 ?
C123 H123a . . .968 ?
C123 H123b . . .955 ?
C123 H123c . . .964 ?
C124 H124a . . .970 ?
C124 H124b . . .970 ?
C124 H124c . . .938 ?
C13 C14 . . 1.36(2) ?
C13 H13 . . 1.013 ?
C14 O14 . . 1.396(16) ?
C14 C15 . . 1.344(19) ?
O14 C141 . . 1.38(3) ?
C141 H141a . . .92 ?
C141 H141b . . .94 ?
C141 H141c . . .96 ?
C15 C16 . . 1.435(17) ?
C15 H15 . . 1.002 ?
C16 C161 . . 1.522(16) ?
C161 C162 . . 1.512(18) ?
C161 C163 . . 1.519(18) ?
C161 C164 . . 1.536(18) ?
C162 H162a . . .959 ?
C162 H162b . . .954 ?
C162 H162c . . .987 ?
C163 H163a . . .946 ?
C163 H163b . . .960 ?
C163 H163c . . .968 ?
C164 H164a . . .960 ?
C164 H164b . . 1.006 ?
C164 H164c . . .946 ?
O21 C21 . . 1.338(12) ?
C21 C22 . . 1.420(15) ?
C21 C26 . . 1.451(16) ?
C22 C221 . . 1.545(16) ?
C22 C23 . . 1.417(15) ?
C221 C222 . . 1.527(18) ?
C221 C223 . . 1.543(17) ?
C221 C224 . . 1.525(17) ?
C222 H222a . . .980 ?
C222 H222b . . .965 ?
C222 H222c . . .953 ?
C223 H223a . . .960 ?
C223 H223b . . .954 ?
C223 H223c . . .965 ?
C224 H224a . . .989 ?
C224 H224b . . .953 ?
C224 H224c . . .936 ?
C23 C24 . . 1.360(17) ?
C23 H23 . . .988 ?
C24 O24 . . 1.392(14) ?
C24 C25 . . 1.353(16) ?
O24 C241 . . 1.395(17) ?
C241 H241a . . .948 ?
C241 H241b . . .945 ?
C241 H241c . . .952 ?
C25 C26 . . 1.371(16) ?
C25 H25 . . .977 ?
C26 C261 . . 1.529(16) ?
C261 C262 . . 1.56(2) ?
C261 C263 . . 1.51(2) ?
C261 C264 . . 1.56(2) ?
C262 H262a . . .979 ?
C262 H262b . . .926 ?
C262 H262c . . .968 ?
C263 H263a . . .953 ?
C263 H263b . . .966 ?
C263 H263c . . .956 ?
C264 H264a . . .947 ?
C264 H264b . . .944 ?
C264 H264c . . .970 ?
O101 C102 . . 1.394(16) ?
O101 C105 . . 1.42(2) ?
C102 C103 . . 1.41(3) ?
C102 H102a . . .95 ?
C102 H102b . . .95 ?
C103 C104 . . 1.38(3) ?
C103 H103a . . .92 ?
C103 H103b . . .97 ?
C104 C105 . . 1.37(3) ?
C104 H104a . . .96 ?
C104 H104b . . .94 ?
C105 H105a . . .94 ?
C105 H105b . . .95 ?
O201 C202 . . 1.418(14) ?
O201 C205 . . 1.384(17) ?
C202 C203 . . 1.47(2) ?
C202 H202a . . .976 ?
C202 H202b . . .976 ?
C203 C204 . . 1.47(3) ?
C203 H203a . . .976 ?
C203 H203b . . .958 ?
C204 C205 . . 1.48(2) ?
C204 H204a . . .98 ?
C204 H204b . . .91 ?
C205 H205a . . .989 ?
C205 H205b . . .989 ?
O301 C302 . . 1.481(17) ?
O301 C305 . . 1.396(17) ?
C302 C303 . . 1.48(2) ?
C302 H302a . . .954 ?
C302 H302b . . .989 ?
C303 C304 . . 1.42(3) ?
C303 H303a . . .99 ?
C303 H303b . . .984 ?
C304 C305 . . 1.53(2) ?
C304 H304a . . .958 ?
C304 H304b . . .989 ?
C305 H305a . . .990 ?
C305 H305b . . .962 ?
O401 C402 . . 1.40(3) ?
O401 C405 . . 1.41(4) ?
C402 C403 . . 1.28(4) ?
C402 H402a . . .93 ?
C402 H402b . . .96 ?
C403 C404 . . 1.39(5) ?
C403 H403a . . 1.05 ?
C403 H403b . . .88 ?
C404 C405 . . 1.31(4) ?
C404 H404a . . .92 ?
C404 H404b . . .98 ?
C405 H405a . . .99 ?
C405 H405b . . .91 ?
